data_1505940
loop_
_publ_author_name
'Nair, Vijay'
'Biju, A. T.'
'Mohanan, Kishor'
'Suresh, Eringathodi'

_publ_section_title
;
 Novel synthesis of highly functionalized pyrazolines and pyrazoles by
 triphenylphosphine-mediated reaction of dialkyl azodicarboxylate with
 allenic esters.
;
_journal_issue 11
_journal_name_full 'Organic letters'
_journal_page_first 2213
_journal_page_last 2216
_journal_paper_doi 10.1021/ol0604623
_journal_volume 8
_journal_year 2006
_chemical_formula_sum 'C25 H18 N2 O5'
_chemical_formula_weight 426.41
_chemical_name_systematic
; 
 ? 
;
_space_group_IT_number 2
_symmetry_cell_setting triclinic
_symmetry_space_group_name_Hall '-P 1'
_symmetry_space_group_name_H-M 'P -1'
_atom_sites_solution_hydrogens geom
_atom_sites_solution_primary direct
_atom_sites_solution_secondary difmap
_audit_creation_method SHELXL-97
_cell_angle_alpha 103.806(6)
_cell_angle_beta 99.468(6)
_cell_angle_gamma 99.592(7)
_cell_formula_units_Z 2
_cell_length_a 9.368(4)
_cell_length_b 11.046(4)
_cell_length_c 12.816(5)
_cell_measurement_temperature 293(2)
_cell_volume 1240.6(8)
_computing_cell_refinement 'BRUKER SMART'
_computing_data_collection 'BRUKER SMART'
_computing_data_reduction 'BRUKER SAINT'
_computing_molecular_graphics ORTEP
_computing_structure_refinement 'SHELXL-97 (Sheldrick, 1997)'
_computing_structure_solution 'SHELXS-97 (Sheldrick, 1990)'
_diffrn_ambient_temperature 273(2)
_diffrn_measured_fraction_theta_full 0.991
_diffrn_measured_fraction_theta_max 0.991
_diffrn_measurement_device_type 'BRUKER SMART APEX CCD DIFFRACTOMETER'
_diffrn_measurement_method 'OMEGA-PHI SCAN'
_diffrn_radiation_monochromator graphite
_diffrn_radiation_source 'fine-focus sealed tube'
_diffrn_radiation_type MoK\a
_diffrn_radiation_wavelength 0.71073
_diffrn_reflns_av_R_equivalents 0.0284
_diffrn_reflns_av_sigmaI/netI 0.0425
_diffrn_reflns_limit_h_max 10
_diffrn_reflns_limit_h_min -10
_diffrn_reflns_limit_k_max 11
_diffrn_reflns_limit_k_min -11
_diffrn_reflns_limit_l_max 13
_diffrn_reflns_limit_l_min -13
_diffrn_reflns_number 6816
_diffrn_reflns_theta_full 22.50
_diffrn_reflns_theta_max 22.50
_diffrn_reflns_theta_min 2.19
_exptl_absorpt_coefficient_mu 0.081
_exptl_crystal_colour COLURLESS
_exptl_crystal_density_diffrn 1.141
_exptl_crystal_density_method 'not measured'
_exptl_crystal_description BLOCKS
_exptl_crystal_F_000 444
_exptl_crystal_size_max 0.38
_exptl_crystal_size_mid 0.33
_exptl_crystal_size_min 0.29
_refine_diff_density_max 0.909
_refine_diff_density_min -0.295
_refine_diff_density_rms 0.089
_refine_ls_extinction_method none
_refine_ls_goodness_of_fit_ref 1.485
_refine_ls_hydrogen_treatment mixed
_refine_ls_matrix_type full
_refine_ls_number_parameters 276
_refine_ls_number_reflns 3214
_refine_ls_number_restraints 0
_refine_ls_restrained_S_all 1.485
_refine_ls_R_factor_all 0.1740
_refine_ls_R_factor_gt 0.1291
_refine_ls_shift/su_max 0.004
_refine_ls_shift/su_mean 0.001
_refine_ls_structure_factor_coef Fsqd
_refine_ls_weighting_details 'w=1/[\s^2^(Fo^2^)+(0.2000P)^2^+0.0000P] where P=(Fo^2^+2Fc^2^)/3'
_refine_ls_weighting_scheme calc
_refine_ls_wR_factor_gt 0.3764
_refine_ls_wR_factor_ref 0.4151
_reflns_number_gt 1826
_reflns_number_total 3214
_reflns_threshold_expression >2sigma(I)
_cod_data_source_file ol0604623si20060222_045412.cif
_cod_data_source_block vijay6pm(BIJ-IV-98)
_cod_depositor_comments
;
The following automatic conversions were performed:

'_symmetry_cell_setting' value 'Triclinic' changed to 'triclinic'
according to /home/saulius/struct/CIF-dictionaries/cif_core.dic
dictionary named 'cif_core.dic' version 2.4.1 from 2010-06-29.

Automatic conversion script
Id: cif_fix_values 1715 2011-07-08 13:25:40Z adriana 

The following automatic conversions were performed:

'_refine_ls_weighting_scheme' value 'calc
w=1/[\s^2^(Fo^2^)+(0.2000P)^2^+0.0000P] where P=(Fo^2^+2Fc^2^)/3' was
changed to 'calc'. New tag '_refine_ls_weighting_details' was
created. The value of the new tag was set to
'w=1/[\s^2^(Fo^2^)+(0.2000P)^2^+0.0000P] where P=(Fo^2^+2Fc^2^)/3'.

Automatic conversion script
Id: cif_fix_values 3143 2015-03-26 13:38:13Z robertas 
;
_cod_original_cell_volume 1240.7(9)
_cod_original_sg_symbol_H-M P-1
_cod_database_code 1505940

loop_
_symmetry_equiv_pos_as_xyz
'x, y, z'
'-x, -y, -z'

loop_
_atom_site_label
_atom_site_type_symbol
_atom_site_fract_x
_atom_site_fract_y
_atom_site_fract_z
_atom_site_U_iso_or_equiv
_atom_site_adp_type
_atom_site_occupancy
_atom_site_calc_flag
_atom_site_refinement_flags
O5 O 0.2443(5) 0.1024(4) 0.8110(3) 0.0964(16) Uani 1 d .
N2 N 0.2887(6) 0.2363(5) 0.7087(4) 0.0830(16) Uani 1 d .
N1 N 0.1357(6) 0.2084(4) 0.6664(4) 0.0756(15) Uani 1 d .
O3 O -0.0111(6) 0.2770(4) 0.5387(4) 0.1009(16) Uani 1 d .
C13 C 0.1168(8) 0.2749(6) 0.5987(5) 0.0838(19) Uani 1 d .
O2 O 0.2552(7) 0.2031(6) 0.4276(4) 0.131(2) Uani 1 d .
C21 C 0.3496(9) 0.1786(6) 0.7848(6) 0.089(2) Uani 1 d .
C12 C 0.2528(7) 0.3591(6) 0.5859(5) 0.087(2) Uani 1 d .
C1 C 0.0723(13) 0.5553(7) 0.7420(7) 0.111(3) Uani 1 d .
H1 H -0.0018 0.5318 0.6784 0.134 Uiso 1 calc R
O1 O 0.3040(8) 0.4002(6) 0.4181(4) 0.159(3) Uani 1 d .
C11 C 0.2515(10) 0.5041(7) 0.6224(6) 0.115(3) Uani 1 d .
H11A H 0.3486 0.5532 0.6248 0.138 Uiso 1 calc R
H11B H 0.1808 0.5231 0.5675 0.138 Uiso 1 calc R
O4 O 0.4787(7) 0.1946(6) 0.8179(5) 0.130(2) Uani 1 d .
C10 C 0.2123(13) 0.5466(6) 0.7328(6) 0.106(3) Uani 1 d .
C2 C 0.0344(13) 0.5993(6) 0.8460(7) 0.104(3) Uani 1 d .
C15 C 0.2751(10) 0.3258(8) 0.4692(6) 0.118(3) Uani 1 d .
C14 C 0.3721(9) 0.3242(6) 0.6635(5) 0.090(2) Uani 1 d .
C7 C 0.1473(13) 0.6331(6) 0.9407(6) 0.104(3) Uani 1 d .
C6 C 0.1061(16) 0.6756(8) 1.0448(7) 0.126(3) Uani 1 d .
H6 H 0.1788 0.6962 1.1088 0.151 Uiso 1 calc R
C3 C -0.1122(15) 0.6068(8) 0.8567(10) 0.131(3) Uani 1 d .
H3 H -0.1882 0.5828 0.7943 0.157 Uiso 1 calc R
C9 C 0.3242(9) 0.5840(7) 0.8321(7) 0.108(2) Uani 1 d .
H9 H 0.4218 0.5810 0.8278 0.129 Uiso 1 calc R
C8 C 0.2919(13) 0.6225(7) 0.9299(7) 0.117(3) Uani 1 d .
H8 H 0.3667 0.6430 0.9928 0.140 Uiso 1 calc R
C16 C 0.2704(16) 0.1612(10) 0.3157(7) 0.182(5) Uani 1 d .
C18 C -0.1353(9) 0.1925(8) 0.5516(7) 0.130(3) Uani 1 d .
C5 C -0.0274(16) 0.6865(8) 1.0532(10) 0.130(3) Uani 1 d .
H5 H -0.0472 0.7191 1.1219 0.156 Uiso 1 calc R
C22 C 0.2950(11) 0.0335(9) 0.8894(8) 0.139(3) Uani 1 d .
H22 H 0.3809 0.0871 0.9453 0.167 Uiso 1 calc R
C25 C 0.5134(9) 0.3675(8) 0.6836(7) 0.124(3) Uani 1 d .
H25B H 0.5761 0.3413 0.7339 0.149 Uiso 1 calc R
H25A H 0.5526 0.4248 0.6477 0.149 Uiso 1 calc R
C4 C -0.1427(14) 0.6493(9) 0.9587(12) 0.143(3) Uani 1 d .
H4 H -0.2392 0.6535 0.9654 0.171 Uiso 1 calc R
C23 C 0.171(3) -0.0021(18) 0.9400(14) 0.307(12) Uani 1 d .
H23B H 0.1913 -0.0650 0.9775 0.460 Uiso 1 calc R
H23A H 0.0822 -0.0367 0.8841 0.460 Uiso 1 calc R
H23C H 0.1588 0.0721 0.9918 0.460 Uiso 1 calc R
C24 C 0.333(2) -0.0828(12) 0.8285(7) 0.320(12) Uani 1 d .
H24A H 0.2447 -0.1383 0.7800 0.480 Uiso 1 calc R
H24B H 0.3740 -0.1255 0.8793 0.480 Uiso 1 calc R
H24C H 0.4036 -0.0608 0.7863 0.480 Uiso 1 calc R
C17 C 0.1954(13) 0.0219(9) 0.2694(8) 0.269(9) Uani 1 d R
C20 C -0.1780(12) 0.0732(10) 0.4720(9) 0.210(9) Uiso 0.60 d PR
C20A C -0.2199(12) 0.1222(10) 0.4412(9) 0.26(2) Uiso 0.40 d PR
C19 C -0.2739(12) 0.2168(10) 0.4922(9) 0.264(12) Uiso 0.67 d PR
C19A C -0.2639(12) 0.1489(10) 0.4560(9) 0.27(3) Uiso 0.33 d PR

loop_
_atom_site_aniso_label
_atom_site_aniso_U_11
_atom_site_aniso_U_22
_atom_site_aniso_U_33
_atom_site_aniso_U_23
_atom_site_aniso_U_13
_atom_site_aniso_U_12
O5 0.132(4) 0.083(3) 0.088(3) 0.053(2) 0.024(3) 0.018(3)
N2 0.099(4) 0.079(3) 0.068(3) 0.039(3) 0.008(3) -0.007(3)
N1 0.092(4) 0.075(3) 0.057(3) 0.029(2) 0.012(3) -0.004(2)
O3 0.122(4) 0.104(3) 0.070(3) 0.036(2) 0.002(3) 0.006(3)
C13 0.116(5) 0.075(4) 0.055(4) 0.023(3) 0.010(4) 0.006(4)
O2 0.209(6) 0.098(4) 0.078(3) 0.023(3) 0.053(3) -0.010(3)
C21 0.103(6) 0.070(4) 0.082(5) 0.026(3) 0.006(4) -0.009(4)
C12 0.120(5) 0.075(4) 0.065(4) 0.037(3) 0.021(4) -0.009(4)
C1 0.156(8) 0.065(4) 0.092(7) 0.031(4) -0.022(6) 0.002(5)
O1 0.254(7) 0.128(5) 0.089(4) 0.055(3) 0.055(4) -0.033(4)
C11 0.187(8) 0.078(5) 0.074(5) 0.039(4) 0.015(5) -0.002(4)
O4 0.105(4) 0.140(5) 0.139(5) 0.071(4) -0.009(3) -0.004(3)
C10 0.163(8) 0.066(4) 0.083(6) 0.031(4) 0.007(6) 0.009(5)
C2 0.147(8) 0.062(4) 0.088(6) 0.027(4) -0.011(6) 0.009(4)
C15 0.163(7) 0.098(6) 0.076(5) 0.034(5) 0.019(4) -0.032(5)
C14 0.123(6) 0.078(4) 0.065(4) 0.030(3) 0.022(4) -0.004(4)
C7 0.161(8) 0.057(4) 0.084(6) 0.021(4) -0.002(6) 0.018(4)
C6 0.201(11) 0.089(6) 0.085(6) 0.025(4) 0.009(6) 0.044(6)
C3 0.160(10) 0.094(6) 0.132(9) 0.048(6) -0.009(7) 0.025(6)
C9 0.136(7) 0.096(5) 0.072(5) 0.017(4) -0.002(5) 0.003(4)
C8 0.157(9) 0.087(5) 0.083(6) 0.019(4) -0.018(6) 0.009(5)
C16 0.325(15) 0.118(7) 0.093(6) 0.023(5) 0.102(8) -0.036(8)
C18 0.114(6) 0.132(7) 0.111(6) 0.051(5) -0.035(5) -0.032(5)
C5 0.175(10) 0.099(6) 0.135(9) 0.043(6) 0.047(9) 0.045(7)
C22 0.188(9) 0.114(7) 0.151(8) 0.096(6) 0.040(7) 0.037(6)
C25 0.107(6) 0.139(7) 0.119(6) 0.055(5) 0.029(5) -0.029(5)
C4 0.203(12) 0.108(7) 0.128(9) 0.041(6) 0.032(9) 0.057(7)
C23 0.58(3) 0.287(19) 0.268(17) 0.230(17) 0.28(2) 0.26(2)
C24 0.55(3) 0.218(16) 0.37(3) 0.207(18) 0.25(2) 0.24(2)
C17 0.42(2) 0.205(15) 0.152(11) 0.013(10) 0.129(14) -0.036(15)

loop_
_atom_type_symbol
_atom_type_description
_atom_type_scat_dispersion_real
_atom_type_scat_dispersion_imag
_atom_type_scat_source
C C 0.0033 0.0016 'International Tables Vol C Tables 4.2.6.8 and 6.1.1.4'
H H 0.0000 0.0000 'International Tables Vol C Tables 4.2.6.8 and 6.1.1.4'
N N 0.0061 0.0033 'International Tables Vol C Tables 4.2.6.8 and 6.1.1.4'
O O 0.0106 0.0060 'International Tables Vol C Tables 4.2.6.8 and 6.1.1.4'

loop_
_geom_angle_atom_site_label_1
_geom_angle_atom_site_label_2
_geom_angle_atom_site_label_3
_geom_angle
C21 O5 C22 115.9(6)
C21 N2 N1 121.1(5)
C21 N2 C14 124.8(6)
N1 N2 C14 114.1(5)
C13 N1 N2 105.4(5)
C13 O3 C18 114.4(5)
N1 C13 O3 126.1(6)
N1 C13 C12 117.0(6)
O3 C13 C12 116.9(5)
C15 O2 C16 116.3(6)
O4 C21 O5 126.3(7)
O4 C21 N2 123.0(6)
O5 C21 N2 110.7(6)
C13 C12 C15 112.0(5)
C13 C12 C14 99.9(5)
C15 C12 C14 111.3(6)
C13 C12 C11 113.0(6)
C15 C12 C11 108.6(5)
C14 C12 C11 111.7(5)
C10 C1 C2 122.2(8)
C10 C1 H1 118.9
C2 C1 H1 118.9
C10 C11 C12 114.0(5)
C10 C11 H11A 108.8
C12 C11 H11A 108.8
C10 C11 H11B 108.8
C12 C11 H11B 108.8
H11A C11 H11B 107.7
C1 C10 C9 117.6(8)
C1 C10 C11 121.6(8)
C9 C10 C11 120.7(10)
C7 C2 C3 119.3(10)
C7 C2 C1 118.0(10)
C3 C2 C1 122.7(9)
O1 C15 O2 122.5(7)
O1 C15 C12 125.6(8)
O2 C15 C12 111.9(6)
C25 C14 N2 129.4(7)
C25 C14 C12 127.1(6)
N2 C14 C12 103.5(5)
C2 C7 C8 119.1(9)
C2 C7 C6 117.0(11)
C8 C7 C6 123.9(9)
C5 C6 C7 123.1(10)
C5 C6 H6 118.5
C7 C6 H6 118.5
C4 C3 C2 120.3(10)
C4 C3 H3 119.8
C2 C3 H3 119.8
C8 C9 C10 121.6(9)
C8 C9 H9 119.2
C10 C9 H9 119.2
C9 C8 C7 121.5(8)
C9 C8 H8 119.3
C7 C8 H8 119.3
O2 C16 C17 108.9(6)
C20 C18 O3 115.0(8)
C20 C18 C20A 34.4(3)
O3 C18 C20A 106.9(7)
C20 C18 C19A 52.3(4)
O3 C18 C19A 115.5(7)
C20A C18 C19A 22.48(17)
C20 C18 C19 83.6(6)
O3 C18 C19 109.1(7)
C20A C18 C19 52.9(4)
C19A C18 C19 31.6(3)
C6 C5 C4 120.3(11)
C6 C5 H5 119.8
C4 C5 H5 119.8
C23 C22 O5 107.3(9)
C23 C22 C24 109.0(12)
O5 C22 C24 108.4(8)
C23 C22 H22 110.7
O5 C22 H22 110.7
C24 C22 H22 110.7
C14 C25 H25B 120.0
C14 C25 H25A 120.0
H25B C25 H25A 120.0
C3 C4 C5 119.8(11)
C3 C4 H4 120.1
C5 C4 H4 120.1
C22 C23 H23B 109.5
C22 C23 H23A 109.5
H23B C23 H23A 109.5
C22 C23 H23C 109.5
H23B C23 H23C 109.5
H23A C23 H23C 109.5
C22 C24 H24A 109.5
C22 C24 H24B 109.5
H24A C24 H24B 109.5
C22 C24 H24C 109.5
H24A C24 H24C 109.5
H24B C24 H24C 109.5
C20A C20 C19A 21.2
C20A C20 C18 76.1(6)
C19A C20 C18 67.1(6)
C20A C20 C19 33.8
C19A C20 C19 17.5
C18 C20 C19 50.0(6)
C19A C20A C20 126.44(6)
C19A C20A C19 21.9
C20 C20A C19 125.0
C19A C20A C18 81.6(6)
C20 C20A C18 69.5(5)
C19 C20A C18 64.7(6)
C19A C19 C20A 15.4
C19A C19 C18 74.2(5)
C20A C19 C18 62.4(5)
C19A C19 C20 28.3
C20A C19 C20 21.1
C18 C19 C20 46.4(5)
C20A C19A C19 142.66(5)
C20A C19A C20 32.3
C19 C19A C20 134.2
C20A C19A C18 75.9(6)
C19 C19A C18 74.3(6)
C20 C19A C18 60.6(5)

loop_
_geom_bond_atom_site_label_1
_geom_bond_atom_site_label_2
_geom_bond_distance
O5 C21 1.327(8)
O5 C22 1.464(9)
N2 C21 1.386(8)
N2 N1 1.401(7)
N2 C14 1.432(8)
N1 C13 1.272(7)
O3 C13 1.320(8)
O3 C18 1.424(9)
C13 C12 1.504(9)
O2 C15 1.302(9)
O2 C16 1.437(9)
C21 O4 1.182(8)
C12 C15 1.510(10)
C12 C14 1.532(9)
C12 C11 1.562(10)
C1 C10 1.353(11)
C1 C2 1.430(12)
C1 H1 0.9300
O1 C15 1.191(8)
C11 C10 1.506(11)
C11 H11A 0.9700
C11 H11B 0.9700
C10 C9 1.434(11)
C2 C7 1.401(11)
C2 C3 1.417(12)
C14 C25 1.291(9)
C7 C8 1.405(12)
C7 C6 1.441(12)
C6 C5 1.296(13)
C6 H6 0.9300
C3 C4 1.373(14)
C3 H3 0.9300
C9 C8 1.325(12)
C9 H9 0.9300
C8 H8 0.9300
C16 C17 1.511(13)
C18 C20 1.410(12)
C18 C20A 1.462(12)
C18 C19A 1.491(12)
C18 C19 1.492(13)
C5 C4 1.410(14)
C5 H5 0.9300
C22 C23 1.463(18)
C22 C24 1.465(14)
C22 H22 0.9800
C25 H25B 0.9300
C25 H25A 0.9300
C4 H4 0.9300
C23 H23B 0.9600
C23 H23A 0.9600
C23 H23C 0.9600
C24 H24A 0.9600
C24 H24B 0.9600
C24 H24C 0.9600
C20 C20A 0.8516
C20 C19A 1.2809
C20 C19 1.9357
C20A C19A 0.5764
C20A C19 1.3167
C19 C19A 0.8112
